data_1502724
loop_
_publ_author_name
'O\'smia\/lowski, Borys'
'Kolehmainen, Erkki'
'Dobosz, Robert'
'Gawinecki, Ryszard'
'Kauppinen, Reijo'
'Valkonen, Arto'
'Koivukorpi, Juha'
'Rissanen, Kari'

_publ_section_title
;
 Self-organization of 2-acylaminopyridines in the solid state and in
 solution.
;
_journal_issue 38
_journal_name_full 'The journal of physical chemistry. A'
_journal_page_first 10421
_journal_page_last 10426
_journal_paper_doi 10.1021/jp1063116
_journal_volume 114
_journal_year 2010
_chemical_formula_moiety 'C8 H10 N2 O'
_chemical_formula_sum 'C8 H10 N2 O'
_chemical_formula_weight 150.18
_chemical_name_systematic
;
 ?
;
_space_group_IT_number 56
_symmetry_cell_setting orthorhombic
_symmetry_space_group_name_Hall '-P 2ab 2ac'
_symmetry_space_group_name_H-M 'P c c n'
_atom_sites_solution_hydrogens geom
_atom_sites_solution_primary direct
_atom_sites_solution_secondary difmap
_audit_creation_method SHELXL-97
_cell_angle_alpha 90.00
_cell_angle_beta 90.00
_cell_angle_gamma 90.00
_cell_formula_units_Z 8
_cell_length_a 12.7255(3)
_cell_length_b 15.1322(6)
_cell_length_c 8.1552(3)
_cell_measurement_reflns_used 2109
_cell_measurement_temperature 123(2)
_cell_measurement_theta_max 28.283
_cell_measurement_theta_min 0.407
_cell_volume 1570.40(9)
_computing_cell_refinement 'DENZO-SMN (Otwinowski & Minor, 1997)'
_computing_data_collection 'Collect (Bruker, 2008)'
_computing_data_reduction DENZO-SMN
_computing_molecular_graphics 'ORTEP-3 (Farrugia, 1997); MERCURY (Macrae, <i>et al.</i>, 2008)'
_computing_publication_material SHELXL-97
_computing_structure_refinement 'SHELXL-97 (Sheldrick, 2008)'
_computing_structure_solution 'SIR-2004 (Burla, et al., 2005)'
_diffrn_ambient_temperature 123(2)
_diffrn_detector_area_resol_mean 9
_diffrn_measured_fraction_theta_full 0.994
_diffrn_measured_fraction_theta_max 0.994
_diffrn_measurement_device_type 'Bruker-Nonius Kappa CCD with APEXII detector'
_diffrn_measurement_method '\f and \w scans'
_diffrn_radiation_monochromator graphite
_diffrn_radiation_source 'fine-focus sealed tube'
_diffrn_radiation_type MoK\a
_diffrn_radiation_wavelength 0.71073
_diffrn_reflns_av_R_equivalents 0.0303
_diffrn_reflns_av_sigmaI/netI 0.0345
_diffrn_reflns_limit_h_max 16
_diffrn_reflns_limit_h_min -16
_diffrn_reflns_limit_k_max 19
_diffrn_reflns_limit_k_min -19
_diffrn_reflns_limit_l_max 10
_diffrn_reflns_limit_l_min -10
_diffrn_reflns_number 3300
_diffrn_reflns_theta_full 27.49
_diffrn_reflns_theta_max 27.49
_diffrn_reflns_theta_min 2.69
_exptl_absorpt_coefficient_mu 0.087
_exptl_absorpt_correction_type none
_exptl_crystal_colour colourless
_exptl_crystal_density_diffrn 1.270
_exptl_crystal_density_method 'not measured'
_exptl_crystal_description needle
_exptl_crystal_F_000 640
_exptl_crystal_size_max 0.55
_exptl_crystal_size_mid 0.10
_exptl_crystal_size_min 0.08
_refine_diff_density_max 0.200
_refine_diff_density_min -0.196
_refine_diff_density_rms 0.041
_refine_ls_extinction_method none
_refine_ls_goodness_of_fit_ref 1.054
_refine_ls_hydrogen_treatment mixed
_refine_ls_matrix_type full
_refine_ls_number_parameters 103
_refine_ls_number_reflns 1799
_refine_ls_number_restraints 1
_refine_ls_restrained_S_all 1.054
_refine_ls_R_factor_all 0.0594
_refine_ls_R_factor_gt 0.0437
_refine_ls_shift/su_max 0.000
_refine_ls_shift/su_mean 0.000
_refine_ls_structure_factor_coef Fsqd
_refine_ls_weighting_details 'calc w=1/[\s^2^(Fo^2^)+(0.0361P)^2^+0.7684P] where P=(Fo^2^+2Fc^2^)/3'
_refine_ls_weighting_scheme calc
_refine_ls_wR_factor_gt 0.0964
_refine_ls_wR_factor_ref 0.1053
_reflns_number_gt 1444
_reflns_number_total 1799
_reflns_threshold_expression >2\s(I)
_cod_data_source_file jp1063116_si_004.cif
_cod_data_source_block pet
_cod_original_sg_symbol_H-M Pccn
_cod_database_code 1502724

loop_
_symmetry_equiv_pos_as_xyz
'x, y, z'
'-x+1/2, -y+1/2, z'
'x+1/2, -y, -z+1/2'
'-x, y+1/2, -z+1/2'
'-x, -y, -z'
'x-1/2, y-1/2, -z'
'-x-1/2, y, z-1/2'
'x, -y-1/2, z-1/2'

loop_
_atom_site_label
_atom_site_type_symbol
_atom_site_fract_x
_atom_site_fract_y
_atom_site_fract_z
_atom_site_U_iso_or_equiv
_atom_site_adp_type
_atom_site_occupancy
_atom_site_symmetry_multiplicity
_atom_site_calc_flag
_atom_site_refinement_flags
O8 O 0.34818(8) 0.47781(7) 0.46852(13) 0.0310(3) Uani 1 1 d .
N1 N 0.39123(9) 0.24259(8) 0.72655(14) 0.0245(3) Uani 1 1 d .
N7 N 0.29909(9) 0.36221(8) 0.63170(15) 0.0247(3) Uani 1 1 d D
H7 H 0.2430(11) 0.3309(10) 0.666(2) 0.030 Uiso 1 1 d D
C2 C 0.39705(10) 0.32635(9) 0.67308(17) 0.0232(3) Uani 1 1 d .
C3 C 0.49112(11) 0.37372(9) 0.66589(18) 0.0259(3) Uani 1 1 d .
H3 H 0.4926 0.4329 0.6273 0.031 Uiso 1 1 calc R
C4 C 0.58187(11) 0.33194(10) 0.71653(18) 0.0282(3) Uani 1 1 d .
H4 H 0.6473 0.3621 0.7120 0.034 Uiso 1 1 calc R
C5 C 0.57739(11) 0.24570(10) 0.77416(19) 0.0294(3) Uani 1 1 d .
H5 H 0.6389 0.2162 0.8110 0.035 Uiso 1 1 calc R
C6 C 0.48059(11) 0.20408(9) 0.77625(18) 0.0270(3) Uani 1 1 d .
H6 H 0.4773 0.1450 0.8151 0.032 Uiso 1 1 calc R
C8 C 0.27964(10) 0.43534(9) 0.53822(17) 0.0237(3) Uani 1 1 d .
C9 C 0.16460(11) 0.46027(9) 0.53152(18) 0.0257(3) Uani 1 1 d .
H9A H 0.1392 0.4716 0.6443 0.031 Uiso 1 1 calc R
H9B H 0.1241 0.4099 0.4868 0.031 Uiso 1 1 calc R
C10 C 0.14378(11) 0.54136(10) 0.42703(19) 0.0305(4) Uani 1 1 d .
H10A H 0.0684 0.5544 0.4273 0.046 Uiso 1 1 calc R
H10B H 0.1671 0.5301 0.3144 0.046 Uiso 1 1 calc R
H10C H 0.1824 0.5919 0.4719 0.046 Uiso 1 1 calc R

loop_
_atom_site_aniso_label
_atom_site_aniso_U_11
_atom_site_aniso_U_22
_atom_site_aniso_U_33
_atom_site_aniso_U_23
_atom_site_aniso_U_13
_atom_site_aniso_U_12
O8 0.0259(5) 0.0322(6) 0.0349(6) 0.0094(5) 0.0027(4) -0.0035(4)
N1 0.0255(6) 0.0233(6) 0.0246(6) -0.0006(5) -0.0005(5) -0.0018(5)
N7 0.0207(6) 0.0223(6) 0.0313(7) 0.0026(5) 0.0010(5) -0.0031(5)
C2 0.0241(7) 0.0238(7) 0.0219(7) -0.0019(6) 0.0010(5) -0.0021(5)
C3 0.0267(7) 0.0242(7) 0.0267(7) -0.0012(6) 0.0003(6) -0.0039(6)
C4 0.0226(7) 0.0321(8) 0.0298(8) -0.0043(6) -0.0013(6) -0.0046(6)
C5 0.0256(7) 0.0318(8) 0.0308(8) -0.0037(7) -0.0046(6) 0.0026(6)
C6 0.0297(7) 0.0257(7) 0.0256(7) 0.0006(6) -0.0015(6) 0.0010(6)
C8 0.0243(7) 0.0233(7) 0.0234(7) -0.0023(6) -0.0003(5) -0.0026(5)
C9 0.0243(7) 0.0263(7) 0.0266(7) 0.0001(6) 0.0012(5) -0.0005(6)
C10 0.0298(8) 0.0304(8) 0.0314(8) 0.0031(6) 0.0026(6) 0.0049(6)

loop_
_atom_type_symbol
_atom_type_description
_atom_type_scat_dispersion_real
_atom_type_scat_dispersion_imag
_atom_type_scat_source
C C 0.0033 0.0016 'International Tables Vol C Tables 4.2.6.8 and 6.1.1.4'
H H 0.0000 0.0000 'International Tables Vol C Tables 4.2.6.8 and 6.1.1.4'
N N 0.0061 0.0033 'International Tables Vol C Tables 4.2.6.8 and 6.1.1.4'
O O 0.0106 0.0060 'International Tables Vol C Tables 4.2.6.8 and 6.1.1.4'

loop_
_geom_angle_atom_site_label_1
_geom_angle_atom_site_label_2
_geom_angle_atom_site_label_3
_geom_angle
C6 N1 C2 117.51(12)
C8 N7 C2 127.54(11)
C8 N7 H7 117.0(10)
C2 N7 H7 115.3(10)
N1 C2 C3 123.07(13)
N1 C2 N7 113.26(11)
C3 C2 N7 123.63(12)
C4 C3 C2 118.01(13)
C4 C3 H3 121.0
C2 C3 H3 121.0
C3 C4 C5 119.85(13)
C3 C4 H4 120.1
C5 C4 H4 120.1
C6 C5 C4 117.95(13)
C6 C5 H5 121.0
C4 C5 H5 121.0
N1 C6 C5 123.62(14)
N1 C6 H6 118.2
C5 C6 H6 118.2
O8 C8 N7 123.75(12)
O8 C8 C9 122.83(13)
N7 C8 C9 113.41(11)
C8 C9 C10 113.01(12)
C8 C9 H9A 109.0
C10 C9 H9A 109.0
C8 C9 H9B 109.0
C10 C9 H9B 109.0
H9A C9 H9B 107.8
C9 C10 H10A 109.5
C9 C10 H10B 109.5
H10A C10 H10B 109.5
C9 C10 H10C 109.5
H10A C10 H10C 109.5
H10B C10 H10C 109.5

loop_
_geom_bond_atom_site_label_1
_geom_bond_atom_site_label_2
_geom_bond_distance
O8 C8 1.2235(16)
N1 C6 1.3404(18)
N1 C2 1.3424(18)
N7 C8 1.3664(18)
N7 C2 1.4009(18)
N7 H7 0.900(13)
C2 C3 1.3965(18)
C3 C4 1.380(2)
C3 H3 0.9500
C4 C5 1.388(2)
C4 H4 0.9500
C5 C6 1.384(2)
C5 H5 0.9500
C6 H6 0.9500
C8 C9 1.5128(19)
C9 C10 1.5173(19)
C9 H9A 0.9900
C9 H9B 0.9900
C10 H10A 0.9800
C10 H10B 0.9800
C10 H10C 0.9800

loop_
_geom_hbond_atom_site_label_D
_geom_hbond_atom_site_label_H
_geom_hbond_atom_site_label_A
_geom_hbond_distance_DH
_geom_hbond_distance_HA
_geom_hbond_distance_DA
_geom_hbond_angle_DHA
_geom_hbond_site_symmetry_A
N7 H7 N1 0.900(13) 2.098(13) 2.9965(16) 175.7(15) 2

loop_
_geom_torsion_atom_site_label_1
_geom_torsion_atom_site_label_2
_geom_torsion_atom_site_label_3
_geom_torsion_atom_site_label_4
_geom_torsion
C6 N1 C2 C3 0.6(2)
C6 N1 C2 N7 -176.98(12)
C8 N7 C2 N1 -162.63(13)
C8 N7 C2 C3 19.8(2)
N1 C2 C3 C4 -0.1(2)
N7 C2 C3 C4 177.31(13)
C2 C3 C4 C5 -0.7(2)
C3 C4 C5 C6 0.9(2)
C2 N1 C6 C5 -0.4(2)
C4 C5 C6 N1 -0.3(2)
C2 N7 C8 O8 4.3(2)
C2 N7 C8 C9 -174.56(13)
O8 C8 C9 C10 1.3(2)
N7 C8 C9 C10 -179.82(12)

loop_
_cod_related_entry_id
_cod_related_entry_code
_cod_related_entry_database
1 175760 ChemSpider
